data_4518346
loop_
_publ_author_name
'Murai, Takuya'
'Lu, Wenjie'
'Kuribayashi, Toshifumi'
'Morisaki, Kazuhiro'
'Ueda, Yoshihiro'
'Hamada, Shohei'
'Kobayashi, Yusuke'
'Sasamori, Takahiro'
'Tokitoh, Norihiro'
'Kawabata, Takeo'
'Furuta, Takumi'

_publ_section_title
;
 Conformational Control in Dirhodium(II) Paddlewheel Catalysts Supported
 by Chalcogen-Bonding Interactions for Stereoselective Intramolecular C--H
 Insertion Reactions
;
_journal_name_full 'ACS Catalysis'
_journal_page_first 568
_journal_page_last 578
_journal_paper_doi 10.1021/acscatal.0c03689
_journal_year 2020
_chemical_absolute_configuration ad
_chemical_formula_moiety 'C96 H64 F12 N4 O14 Rh2, 2(C H Cl3)'
_chemical_formula_sum 'C98 H66 Cl6 F12 N4 O14 Rh2'
_chemical_formula_weight 2170.06
_space_group_crystal_system orthorhombic
_space_group_IT_number 19
_space_group_name_Hall 'P 2ac 2ab'
_space_group_name_H-M_alt 'P 21 21 21'
_atom_sites_solution_hydrogens mixed
_audit_creation_method SHELXL-2014/7
_cell_angle_alpha 90
_cell_angle_beta 90
_cell_angle_gamma 90
_cell_formula_units_Z 4
_cell_length_a 14.4646(3)
_cell_length_b 23.7613(5)
_cell_length_c 26.3686(6)
_cell_measurement_reflns_used 123019
_cell_measurement_temperature 113(2)
_cell_measurement_theta_max 25.499
_cell_measurement_theta_min 1.714
_cell_volume 9062.8(3)
_computing_cell_refinement CrysAlisPro
_computing_data_collection CrystalClear
_computing_data_reduction CrysAlisPro
_computing_molecular_graphics 'Yadokari-XG 2011 (Wakita Nemoto et al., 2011)'
_computing_structure_refinement 'SHELXL-2016/4 (Sheldrick, 2016)'
_computing_structure_solution 'SHELXT-2016/4 (Sheldrick, 2016)'
_diffrn_ambient_temperature 113(2)
_diffrn_detector_area_resol_mean 7.31
_diffrn_measured_fraction_theta_full 0.946
_diffrn_measured_fraction_theta_max 0.939
_diffrn_measurement_device_type 'Rigaku Mercury'
_diffrn_measurement_method \w
_diffrn_radiation_monochromator graphite
_diffrn_radiation_type MoK\a
_diffrn_radiation_wavelength 0.71075
_diffrn_reflns_av_R_equivalents 0.0901
_diffrn_reflns_av_unetI/netI 0.0567
_diffrn_reflns_Laue_measured_fraction_full 0.946
_diffrn_reflns_Laue_measured_fraction_max 0.939
_diffrn_reflns_limit_h_max 16
_diffrn_reflns_limit_h_min -17
_diffrn_reflns_limit_k_max 28
_diffrn_reflns_limit_k_min -28
_diffrn_reflns_limit_l_max 31
_diffrn_reflns_limit_l_min -31
_diffrn_reflns_number 123019
_diffrn_reflns_point_group_measured_fraction_full 0.906
_diffrn_reflns_point_group_measured_fraction_max 0.894
_diffrn_reflns_theta_full 25.242
_diffrn_reflns_theta_max 25.499
_diffrn_reflns_theta_min 1.714
_diffrn_source 'fine-focus sealed tube'
_exptl_absorpt_coefficient_mu 0.634
_exptl_absorpt_correction_T_max 0.987
_exptl_absorpt_correction_T_min 0.939
_exptl_absorpt_correction_type multi-scan
_exptl_absorpt_process_details
;
 MULABS - Empirical Correction for Absorption Anisotropy.
 Blessing, R. H., Acta Cryst., A51, 33-38 (1995).
;
_exptl_crystal_colour green
_exptl_crystal_density_diffrn 1.590
_exptl_crystal_description prism
_exptl_crystal_F_000 4376
_exptl_crystal_size_max 0.100
_exptl_crystal_size_mid 0.080
_exptl_crystal_size_min 0.020
_refine_diff_density_max 1.436
_refine_diff_density_min -1.590
_refine_diff_density_rms 0.153
_refine_ls_abs_structure_details
;
 Flack x determined using 4299 quotients [(I+)-(I-)]/[(I+)+(I-)]
 (Parsons, Flack and Wagner, Acta Cryst. B69 (2013) 249-259).
;
_refine_ls_abs_structure_Flack 0.009(11)
_refine_ls_extinction_method none
_refine_ls_goodness_of_fit_ref 1.169
_refine_ls_hydrogen_treatment mixed
_refine_ls_matrix_type full
_refine_ls_number_parameters 1231
_refine_ls_number_reflns 15087
_refine_ls_number_restraints 0
_refine_ls_restrained_S_all 1.169
_refine_ls_R_factor_all 0.0988
_refine_ls_R_factor_gt 0.0529
_refine_ls_shift/su_max 0.001
_refine_ls_shift/su_mean 0.000
_refine_ls_structure_factor_coef Fsqd
_refine_ls_weighting_details 'w=1/[\s^2^(Fo^2^)+(0.0001P)^2^+54.2612P] where P=(Fo^2^+2Fc^2^)/3'
_refine_ls_weighting_scheme calc
_refine_ls_wR_factor_gt 0.1018
_refine_ls_wR_factor_ref 0.1393
_reflns_Friedel_coverage 0.748
_reflns_Friedel_fraction_full 0.859
_reflns_Friedel_fraction_max 0.841
_reflns_number_gt 11237
_reflns_number_total 15087
_reflns_threshold_expression 'I > 2\s(I)'
_cod_data_source_file cs0c03689_si_005.cif
_cod_data_source_block rh
_cod_database_code 4518346
_shelx_shelxl_version_number 2014/7
_shelx_space_group_comment
;
The symmetry employed for this shelxl refinement is uniquely defined
by the following loop, which should always be used as a source of
symmetry information in preference to the above space-group names.
They are only intended as comments.
;
_shelx_estimated_absorpt_t_min 0.939
_shelx_estimated_absorpt_t_max 0.987

loop_
_space_group_symop_operation_xyz
'x, y, z'
'-x+1/2, -y, z+1/2'
'x+1/2, -y+1/2, -z'
'-x, y+1/2, -z+1/2'

loop_
_atom_site_label
_atom_site_type_symbol
_atom_site_fract_x
_atom_site_fract_y
_atom_site_fract_z
_atom_site_U_iso_or_equiv
_atom_site_adp_type
_atom_site_occupancy
_atom_site_site_symmetry_order
_atom_site_calc_flag
_atom_site_refinement_flags_posn
_atom_site_refinement_flags_adp
_atom_site_refinement_flags_occupancy
_atom_site_disorder_assembly
_atom_site_disorder_group
Rh1 Rh 0.38465(6) 0.58518(4) 0.72524(4) 0.0294(2) Uani 1 1 d . . . . .
Rh2 Rh 0.33902(6) 0.67487(4) 0.69322(4) 0.0300(2) Uani 1 1 d . . . . .
O1 O 0.4286(6) 0.4989(3) 0.7566(3) 0.033(2) Uani 1 1 d . . . . .
H1 H 0.450(9) 0.480(5) 0.737(5) 0.039 Uiso 1 1 d . U . . .
C1 C 0.3645(9) 0.4762(5) 0.7929(5) 0.049(4) Uani 1 1 d . . . . .
H2 H 0.3010 0.4781 0.7790 0.058 Uiso 1 1 calc R U . . .
H3 H 0.3664 0.4989 0.8243 0.058 Uiso 1 1 calc R U . . .
C2 C 0.3892(11) 0.4145(6) 0.8052(5) 0.058(4) Uani 1 1 d . . . . .
H4 H 0.3450 0.3996 0.8299 0.087 Uiso 1 1 calc R U . . .
H5 H 0.3865 0.3920 0.7741 0.087 Uiso 1 1 calc R U . . .
H6 H 0.4518 0.4128 0.8193 0.087 Uiso 1 1 calc R U . . .
O2 O 0.2877(6) 0.7608(3) 0.6627(3) 0.037(2) Uani 1 1 d . . . . .
H7 H 0.298(9) 0.767(6) 0.632(5) 0.044 Uiso 1 1 d . U . . .
C3 C 0.2911(10) 0.8079(5) 0.6970(6) 0.047(3) Uani 1 1 d . . . . .
H8 H 0.2807 0.7941 0.7319 0.057 Uiso 1 1 calc R U . . .
H9 H 0.2401 0.8341 0.6885 0.057 Uiso 1 1 calc R U . . .
C4 C 0.3808(10) 0.8398(6) 0.6955(6) 0.059(4) Uani 1 1 d . . . . .
H10 H 0.3782 0.8711 0.7197 0.089 Uiso 1 1 calc R U . . .
H11 H 0.4317 0.8146 0.7047 0.089 Uiso 1 1 calc R U . . .
H12 H 0.3910 0.8546 0.6613 0.089 Uiso 1 1 calc R U . . .
O3 O 0.3013(5) 0.5989(3) 0.7852(3) 0.036(2) Uani 1 1 d . . . . .
C5 C 0.2519(9) 0.6443(5) 0.7869(5) 0.037(3) Uani 1 1 d . . . . .
O4 O 0.2571(5) 0.6846(3) 0.7559(3) 0.0334(19) Uani 1 1 d . . . . .
O5 O 0.4914(5) 0.6256(3) 0.7603(3) 0.0312(19) Uani 1 1 d . . . . .
C6 C 0.5023(8) 0.6782(5) 0.7521(4) 0.033(3) Uani 1 1 d . . . . .
O6 O 0.4485(5) 0.7108(3) 0.7289(3) 0.0337(19) Uani 1 1 d . . . . .
O7 O 0.4639(5) 0.5744(3) 0.6629(3) 0.033(2) Uani 1 1 d . . . . .
C7 C 0.4632(9) 0.6131(5) 0.6290(5) 0.033(3) Uani 1 1 d . . . . .
O8 O 0.4194(5) 0.6587(3) 0.6319(3) 0.035(2) Uani 1 1 d . . . . .
O9 O 0.2772(5) 0.5495(3) 0.6869(3) 0.0341(19) Uani 1 1 d . . . . .
C8 C 0.2284(8) 0.5821(5) 0.6603(4) 0.032(3) Uani 1 1 d . . . . .
O10 O 0.2342(5) 0.6353(3) 0.6571(3) 0.0308(19) Uani 1 1 d . . . . .
C9 C 0.1851(8) 0.6461(5) 0.8300(4) 0.031(3) Uani 1 1 d . . . . .
C10 C 0.1283(8) 0.5974(5) 0.8365(5) 0.038(3) Uani 1 1 d . . . . .
H13 H 0.1309 0.5675 0.8126 0.046 Uiso 1 1 calc R U . . .
C11 C 0.0711(9) 0.5943(5) 0.8765(5) 0.039(3) Uani 1 1 d . . . . .
H14 H 0.0322 0.5623 0.8801 0.047 Uiso 1 1 calc R U . . .
C12 C 0.0670(10) 0.6377(6) 0.9139(5) 0.043(3) Uani 1 1 d . . . . .
C13 C 0.0088(11) 0.6342(6) 0.9569(5) 0.053(4) Uani 1 1 d . . . . .
H15 H -0.0291 0.6019 0.9615 0.064 Uiso 1 1 calc R U . . .
C14 C 0.0064(12) 0.6762(7) 0.9915(6) 0.071(5) Uani 1 1 d . . . . .
H16 H -0.0317 0.6727 1.0207 0.085 Uiso 1 1 calc R U . . .
C15 C 0.0587(11) 0.7241(8) 0.9849(6) 0.066(5) Uani 1 1 d . . . . .
H17 H 0.0538 0.7538 1.0089 0.080 Uiso 1 1 calc R U . . .
C16 C 0.1176(11) 0.7299(6) 0.9445(5) 0.052(4) Uani 1 1 d . . . . .
H18 H 0.1554 0.7624 0.9413 0.063 Uiso 1 1 calc R U . . .
C17 C 0.1215(9) 0.6861(5) 0.9070(5) 0.039(3) Uani 1 1 d . . . . .
C18 C 0.1832(8) 0.6899(5) 0.8639(4) 0.031(3) Uani 1 1 d . . . . .
C19 C 0.2497(8) 0.7374(5) 0.8628(4) 0.033(3) Uani 1 1 d . . . . .
C20 C 0.3323(9) 0.7319(5) 0.8879(5) 0.037(3) Uani 1 1 d . . . . .
C21 C 0.3962(9) 0.7758(6) 0.8896(5) 0.042(3) Uani 1 1 d . . . . .
H19 H 0.4534 0.7703 0.9066 0.050 Uiso 1 1 calc R U . . .
C22 C 0.3784(9) 0.8267(5) 0.8673(5) 0.040(3) Uani 1 1 d . . . . .
H20 H 0.4224 0.8563 0.8688 0.048 Uiso 1 1 calc R U . . .
C23 C 0.2937(9) 0.8341(5) 0.8420(5) 0.038(3) Uani 1 1 d . . . . .
C24 C 0.2714(9) 0.8867(5) 0.8182(5) 0.044(3) Uani 1 1 d . . . . .
H21 H 0.3148 0.9167 0.8191 0.053 Uiso 1 1 calc R U . . .
C25 C 0.1876(10) 0.8941(6) 0.7942(5) 0.050(4) Uani 1 1 d . . . . .
H22 H 0.1733 0.9294 0.7792 0.060 Uiso 1 1 calc R U . . .
C26 C 0.1234(10) 0.8499(5) 0.7918(5) 0.045(3) Uani 1 1 d . . . . .
H23 H 0.0658 0.8555 0.7752 0.054 Uiso 1 1 calc R U . . .
C27 C 0.1429(8) 0.7986(5) 0.8132(5) 0.042(3) Uani 1 1 d . . . . .
H24 H 0.0988 0.7690 0.8110 0.051 Uiso 1 1 calc R U . . .
C28 C 0.2290(8) 0.7891(5) 0.8388(5) 0.033(3) Uani 1 1 d . . . . .
N1 N 0.3524(7) 0.6800(5) 0.9139(4) 0.041(3) Uani 1 1 d . . . . .
H25 H 0.3579 0.6487 0.8963 0.050 Uiso 1 1 calc R U . . .
C29 C 0.3629(9) 0.6783(7) 0.9643(6) 0.051(4) Uani 1 1 d . . . . .
O11 O 0.3602(9) 0.7173(5) 0.9934(4) 0.075(4) Uani 1 1 d . . . . .
C30 C 0.3807(12) 0.6187(7) 0.9847(7) 0.065(4) Uani 1 1 d . . . . .
F1 F 0.3532(8) 0.6131(4) 1.0320(4) 0.096(4) Uani 1 1 d . . . . .
F2 F 0.3431(14) 0.5801(4) 0.9581(5) 0.156(7) Uani 1 1 d . . . . .
F3 F 0.4695(9) 0.6070(6) 0.9838(6) 0.138(6) Uani 1 1 d . . . . .
C31 C 0.5860(8) 0.7043(5) 0.7783(5) 0.032(3) Uani 1 1 d . . . . .
C32 C 0.5697(9) 0.7539(5) 0.8064(5) 0.041(3) Uani 1 1 d . . . . .
H26 H 0.5103 0.7710 0.8058 0.049 Uiso 1 1 calc R U . . .
C33 C 0.6396(8) 0.7775(5) 0.8348(5) 0.045(3) Uani 1 1 d . . . . .
H27 H 0.6276 0.8097 0.8550 0.054 Uiso 1 1 calc R U . . .
C34 C 0.7297(9) 0.7538(5) 0.8338(5) 0.040(3) Uani 1 1 d . . . . .
C35 C 0.8023(9) 0.7768(6) 0.8637(5) 0.046(4) Uani 1 1 d . . . . .
H28 H 0.7899 0.8079 0.8853 0.055 Uiso 1 1 calc R U . . .
C36 C 0.8888(11) 0.7550(6) 0.8619(5) 0.050(4) Uani 1 1 d . . . . .
H29 H 0.9367 0.7703 0.8823 0.060 Uiso 1 1 calc R U . . .
C37 C 0.9065(9) 0.7096(5) 0.8296(5) 0.044(3) Uani 1 1 d . . . . .
H30 H 0.9673 0.6946 0.8281 0.052 Uiso 1 1 calc R U . . .
C38 C 0.8393(8) 0.6862(5) 0.8003(5) 0.040(3) Uani 1 1 d . . . . .
H31 H 0.8539 0.6556 0.7786 0.048 Uiso 1 1 calc R U . . .
C39 C 0.7477(8) 0.7071(4) 0.8019(5) 0.031(3) Uani 1 1 d . . . . .
C40 C 0.6731(7) 0.6821(5) 0.7738(4) 0.029(2) Uani 1 1 d . . . . .
C41 C 0.6964(8) 0.6338(5) 0.7397(4) 0.031(3) Uani 1 1 d . . . . .
C42 C 0.6845(7) 0.5790(5) 0.7529(4) 0.031(3) Uani 1 1 d . . . . .
C43 C 0.7154(8) 0.5339(5) 0.7226(5) 0.035(3) Uani 1 1 d . . . . .
H32 H 0.7060 0.4961 0.7332 0.041 Uiso 1 1 calc R U . . .
C44 C 0.7589(9) 0.5452(5) 0.6780(5) 0.041(3) Uani 1 1 d . . . . .
H33 H 0.7810 0.5149 0.6579 0.050 Uiso 1 1 calc R U . . .
C45 C 0.7718(9) 0.6003(5) 0.6610(5) 0.037(3) Uani 1 1 d . . . . .
C46 C 0.8168(9) 0.6134(6) 0.6141(5) 0.043(3) Uani 1 1 d . . . . .
H34 H 0.8392 0.5835 0.5936 0.052 Uiso 1 1 calc R U . . .
C47 C 0.8283(10) 0.6672(6) 0.5980(5) 0.049(4) Uani 1 1 d . . . . .
H35 H 0.8587 0.6746 0.5668 0.059 Uiso 1 1 calc R U . . .
C48 C 0.7950(10) 0.7121(7) 0.6280(5) 0.049(4) Uani 1 1 d . . . . .
H36 H 0.8024 0.7497 0.6165 0.059 Uiso 1 1 calc R U . . .
C49 C 0.7518(9) 0.7019(5) 0.6738(5) 0.039(3) Uani 1 1 d . . . . .
H37 H 0.7301 0.7325 0.6936 0.046 Uiso 1 1 calc R U . . .
C50 C 0.7396(8) 0.6460(5) 0.6913(5) 0.034(3) Uani 1 1 d . . . . .
N2 N 0.6356(7) 0.5665(4) 0.7989(4) 0.033(2) Uani 1 1 d . . . . .
H38 H 0.5885 0.5884 0.8065 0.039 Uiso 1 1 calc R U . . .
C51 C 0.6547(10) 0.5251(5) 0.8309(5) 0.042(3) Uani 1 1 d . . . . .
O12 O 0.7201(8) 0.4934(5) 0.8296(4) 0.068(3) Uani 1 1 d . . . . .
C52 C 0.5851(11) 0.5186(7) 0.8741(6) 0.059(4) Uani 1 1 d . . . . .
F4 F 0.5515(9) 0.4665(4) 0.8751(5) 0.115(5) Uani 1 1 d . . . . .
F5 F 0.6245(8) 0.5278(6) 0.9189(3) 0.101(4) Uani 1 1 d . . . . .
F6 F 0.5130(6) 0.5533(4) 0.8711(3) 0.061(2) Uani 1 1 d . . . . .
C53 C 0.5215(8) 0.6019(5) 0.5825(4) 0.031(3) Uani 1 1 d . . . . .
C54 C 0.5845(8) 0.5564(5) 0.5858(5) 0.034(3) Uani 1 1 d . . . . .
H39 H 0.5877 0.5346 0.6159 0.041 Uiso 1 1 calc R U . . .
C55 C 0.6403(9) 0.5437(5) 0.5459(5) 0.042(3) Uani 1 1 d . . . . .
H40 H 0.6833 0.5137 0.5488 0.051 Uiso 1 1 calc R U . . .
C56 C 0.6350(8) 0.5749(5) 0.4999(4) 0.034(3) Uani 1 1 d . . . . .
C57 C 0.6932(9) 0.5624(6) 0.4574(5) 0.041(3) Uani 1 1 d . . . . .
H41 H 0.7370 0.5327 0.4598 0.049 Uiso 1 1 calc R U . . .
C58 C 0.6867(9) 0.5922(6) 0.4145(5) 0.043(3) Uani 1 1 d . . . . .
H42 H 0.7258 0.5831 0.3867 0.052 Uiso 1 1 calc R U . . .
C59 C 0.6232(9) 0.6368(6) 0.4098(5) 0.042(3) Uani 1 1 d . . . . .
H43 H 0.6193 0.6574 0.3790 0.051 Uiso 1 1 calc R U . . .
C60 C 0.5662(9) 0.6504(5) 0.4502(5) 0.036(3) Uani 1 1 d . . . . .
H44 H 0.5235 0.6806 0.4469 0.043 Uiso 1 1 calc R U . . .
C61 C 0.5707(8) 0.6201(5) 0.4963(4) 0.029(3) Uani 1 1 d . . . . .
C62 C 0.5128(8) 0.6329(5) 0.5390(5) 0.032(3) Uani 1 1 d . . . . .
C63 C 0.4452(8) 0.6806(5) 0.5330(4) 0.031(3) Uani 1 1 d . . . . .
C64 C 0.3598(7) 0.6706(5) 0.5113(4) 0.032(3) Uani 1 1 d . . . . .
C65 C 0.2931(8) 0.7143(5) 0.5067(5) 0.037(3) Uani 1 1 d . . . . .
H45 H 0.2341 0.7064 0.4926 0.045 Uiso 1 1 calc R U . . .
C66 C 0.3140(9) 0.7675(6) 0.5225(5) 0.041(3) Uani 1 1 d . . . . .
H46 H 0.2683 0.7961 0.5206 0.050 Uiso 1 1 calc R U . . .
C67 C 0.4018(8) 0.7803(5) 0.5412(5) 0.034(3) Uani 1 1 d . . . . .
C68 C 0.4287(9) 0.8358(5) 0.5548(5) 0.041(3) Uani 1 1 d . . . . .
H47 H 0.3861 0.8658 0.5506 0.050 Uiso 1 1 calc R U . . .
C69 C 0.5148(10) 0.8469(5) 0.5739(5) 0.044(3) Uani 1 1 d . . . . .
H48 H 0.5314 0.8846 0.5820 0.053 Uiso 1 1 calc R U . . .
C70 C 0.5785(10) 0.8034(5) 0.5818(5) 0.043(3) Uani 1 1 d . . . . .
H49 H 0.6370 0.8114 0.5965 0.051 Uiso 1 1 calc R U . . .
C71 C 0.5565(9) 0.7495(5) 0.5683(5) 0.036(3) Uani 1 1 d . . . . .
H50 H 0.6010 0.7205 0.5728 0.043 Uiso 1 1 calc R U . . .
C72 C 0.4694(9) 0.7361(5) 0.5480(4) 0.032(3) Uani 1 1 d . . . . .
N3 N 0.3368(7) 0.6151(4) 0.4936(4) 0.038(2) Uani 1 1 d . . . . .
H51 H 0.3430 0.5863 0.5142 0.046 Uiso 1 1 calc R U . . .
C73 C 0.3059(9) 0.6065(6) 0.4463(5) 0.043(3) Uani 1 1 d . . . . .
O13 O 0.2947(7) 0.6404(4) 0.4130(3) 0.052(3) Uani 1 1 d . . . . .
C74 C 0.2834(11) 0.5436(6) 0.4352(6) 0.055(4) Uani 1 1 d . . . . .
F7 F 0.3173(10) 0.5088(4) 0.4662(4) 0.125(5) Uani 1 1 d . . . . .
F8 F 0.1897(7) 0.5389(4) 0.4359(4) 0.089(3) Uani 1 1 d . . . . .
F9 F 0.3047(7) 0.5299(4) 0.3884(4) 0.078(3) Uani 1 1 d . . . . .
C75 C 0.1528(8) 0.5568(5) 0.6268(4) 0.032(3) Uani 1 1 d . . . . .
C76 C 0.1332(8) 0.5889(5) 0.5822(4) 0.038(3) Uani 1 1 d . . . . .
H52 H 0.1679 0.6219 0.5750 0.045 Uiso 1 1 calc R U . . .
C77 C 0.0651(9) 0.5723(5) 0.5501(5) 0.042(3) Uani 1 1 d . . . . .
H53 H 0.0550 0.5929 0.5197 0.050 Uiso 1 1 calc R U . . .
C78 C 0.0104(9) 0.5262(6) 0.5604(5) 0.041(3) Uani 1 1 d . . . . .
C79 C -0.0637(10) 0.5087(6) 0.5287(5) 0.049(4) Uani 1 1 d . . . . .
H54 H -0.0778 0.5300 0.4991 0.059 Uiso 1 1 calc R U . . .
C80 C -0.1139(10) 0.4632(6) 0.5394(5) 0.047(3) Uani 1 1 d . . . . .
H55 H -0.1628 0.4528 0.5173 0.057 Uiso 1 1 calc R U . . .
C81 C -0.0965(9) 0.4299(6) 0.5826(5) 0.048(4) Uani 1 1 d . . . . .
H56 H -0.1341 0.3980 0.5897 0.058 Uiso 1 1 calc R U . . .
C82 C -0.0249(9) 0.4438(6) 0.6146(5) 0.041(3) Uani 1 1 d . . . . .
H57 H -0.0123 0.4211 0.6434 0.050 Uiso 1 1 calc R U . . .
C83 C 0.0310(9) 0.4924(5) 0.6046(5) 0.038(3) Uani 1 1 d . . . . .
C84 C 0.1046(8) 0.5092(5) 0.6383(4) 0.033(3) Uani 1 1 d . . . . .
C85 C 0.1233(8) 0.4729(4) 0.6830(4) 0.030(3) Uani 1 1 d . . . . .
C86 C 0.1932(8) 0.4333(5) 0.6809(4) 0.035(3) Uani 1 1 d . . . . .
C87 C 0.2109(9) 0.3945(5) 0.7201(5) 0.042(3) Uani 1 1 d . . . . .
H58 H 0.2600 0.3681 0.7175 0.051 Uiso 1 1 calc R U . . .
C88 C 0.1555(9) 0.3959(5) 0.7619(5) 0.042(3) Uani 1 1 d . . . . .
H59 H 0.1654 0.3693 0.7883 0.050 Uiso 1 1 calc R U . . .
C89 C 0.0834(8) 0.4359(5) 0.7671(5) 0.036(3) Uani 1 1 d . . . . .
C90 C 0.0263(9) 0.4375(5) 0.8116(5) 0.043(3) Uani 1 1 d . . . . .
H60 H 0.0381 0.4120 0.8386 0.052 Uiso 1 1 calc R U . . .
C91 C -0.0443(9) 0.4748(6) 0.8157(5) 0.044(3) Uani 1 1 d . . . . .
H61 H -0.0820 0.4753 0.8452 0.053 Uiso 1 1 calc R U . . .
C92 C -0.0616(9) 0.5135(5) 0.7748(5) 0.041(3) Uani 1 1 d . . . . .
H62 H -0.1108 0.5399 0.7774 0.049 Uiso 1 1 calc R U . . .
C93 C -0.0079(8) 0.5125(5) 0.7325(5) 0.036(3) Uani 1 1 d . . . . .
H63 H -0.0201 0.5384 0.7059 0.043 Uiso 1 1 calc R U . . .
C94 C 0.0665(8) 0.4735(5) 0.7271(5) 0.032(3) Uani 1 1 d . . . . .
N4 N 0.2506(7) 0.4323(4) 0.6359(4) 0.036(2) Uani 1 1 d . . . . .
H64 H 0.2224 0.4309 0.6064 0.044 Uiso 1 1 calc R U . . .
C95 C 0.3441(9) 0.4335(5) 0.6358(5) 0.035(3) Uani 1 1 d . . . . .
O14 O 0.3955(6) 0.4275(3) 0.6717(3) 0.042(2) Uani 1 1 d . . . . .
C96 C 0.3846(10) 0.4437(6) 0.5829(5) 0.045(3) Uani 1 1 d . . . . .
F10 F 0.4732(6) 0.4328(4) 0.5812(3) 0.068(3) Uani 1 1 d . . . . .
F11 F 0.3405(6) 0.4166(4) 0.5467(3) 0.076(3) Uani 1 1 d . . . . .
F12 F 0.3753(7) 0.4990(4) 0.5708(3) 0.072(3) Uani 1 1 d . . . . .
C97 C 0.0610(9) 0.7189(5) 0.6795(6) 0.048(4) Uani 1 1 d . . . . .
H65 H 0.1266 0.7242 0.6906 0.057 Uiso 1 1 calc R U . . .
Cl1 Cl 0.0201(3) 0.65465(15) 0.70430(16) 0.0591(11) Uani 1 1 d . . . . .
Cl2 Cl 0.0573(3) 0.71823(16) 0.61251(16) 0.0586(10) Uani 1 1 d . . . . .
Cl3 Cl -0.0049(3) 0.77501(15) 0.70243(16) 0.0621(11) Uani 1 1 d . . . . .
C98 C 0.7663(15) 0.6526(9) 0.9432(9) 0.108(8) Uani 1 1 d . . . . .
H66 H 0.8041 0.6860 0.9329 0.129 Uiso 1 1 calc R U . . .
Cl4 Cl 0.7770(5) 0.6426(3) 1.0082(2) 0.130(3) Uani 1 1 d . . . . .
Cl5 Cl 0.8051(4) 0.5922(2) 0.9093(2) 0.0971(16) Uani 1 1 d . . . . .
Cl6 Cl 0.6483(5) 0.6647(3) 0.9265(3) 0.136(3) Uani 1 1 d . . . . .

loop_
_atom_site_aniso_label
_atom_site_aniso_U_11
_atom_site_aniso_U_22
_atom_site_aniso_U_33
_atom_site_aniso_U_23
_atom_site_aniso_U_13
_atom_site_aniso_U_12
Rh1 0.0303(5) 0.0262(5) 0.0317(5) 0.0027(4) -0.0001(4) 0.0033(4)
Rh2 0.0306(5) 0.0269(5) 0.0325(5) 0.0031(4) 0.0013(4) 0.0039(4)
O1 0.036(5) 0.027(5) 0.036(5) 0.007(4) -0.001(4) 0.006(4)
C1 0.054(9) 0.037(7) 0.056(9) 0.006(6) 0.001(7) -0.004(6)
C2 0.071(9) 0.052(8) 0.050(8) 0.011(8) -0.001(9) 0.000(8)
O2 0.048(5) 0.025(4) 0.037(5) 0.005(4) -0.006(5) 0.012(4)
C3 0.060(9) 0.022(7) 0.059(9) 0.000(7) -0.009(8) 0.009(6)
C4 0.065(9) 0.056(9) 0.057(9) -0.005(8) 0.001(9) -0.003(8)
O3 0.035(5) 0.028(5) 0.045(5) 0.008(4) 0.001(4) 0.004(4)
C5 0.040(7) 0.029(7) 0.042(8) -0.001(6) -0.004(6) -0.004(6)
O4 0.032(4) 0.030(5) 0.039(5) 0.006(4) 0.006(4) 0.000(4)
O5 0.030(5) 0.026(4) 0.038(5) 0.007(4) 0.003(4) 0.003(3)
C6 0.043(7) 0.036(7) 0.021(6) 0.002(6) 0.007(5) 0.005(6)
O6 0.038(5) 0.025(4) 0.038(5) 0.009(4) 0.001(4) 0.000(4)
O7 0.028(4) 0.028(5) 0.044(5) 0.005(4) 0.004(4) 0.001(4)
C7 0.041(8) 0.028(7) 0.031(7) -0.003(6) -0.010(6) 0.003(6)
O8 0.031(5) 0.034(5) 0.040(5) 0.006(4) -0.001(4) 0.006(4)
O9 0.038(5) 0.028(4) 0.037(5) 0.005(4) -0.001(4) 0.004(4)
C8 0.034(7) 0.035(7) 0.027(7) 0.009(6) 0.008(5) -0.004(6)
O10 0.028(5) 0.029(5) 0.035(5) 0.007(4) 0.004(4) 0.003(4)
C9 0.036(7) 0.038(7) 0.019(6) -0.001(5) 0.006(5) 0.005(5)
C10 0.042(8) 0.033(7) 0.039(7) -0.003(6) 0.007(6) -0.001(6)
C11 0.050(8) 0.028(7) 0.039(7) 0.003(6) -0.001(6) -0.002(6)
C12 0.050(8) 0.044(8) 0.036(8) -0.004(6) 0.010(6) 0.010(7)
C13 0.076(11) 0.038(8) 0.045(9) -0.005(7) 0.025(8) 0.000(8)
C14 0.090(13) 0.066(11) 0.056(10) 0.000(9) 0.034(9) -0.011(10)
C15 0.074(11) 0.085(13) 0.040(9) -0.018(9) 0.034(8) 0.008(10)
C16 0.070(10) 0.042(8) 0.044(8) -0.010(7) 0.001(8) 0.005(8)
C17 0.037(7) 0.041(8) 0.039(7) -0.003(6) 0.003(6) 0.005(6)
C18 0.034(7) 0.032(7) 0.028(7) -0.002(5) -0.003(5) -0.001(5)
C19 0.036(7) 0.028(7) 0.035(7) -0.003(5) -0.002(6) -0.002(5)
C20 0.035(7) 0.034(7) 0.042(8) -0.001(6) -0.009(6) 0.009(6)
C21 0.040(8) 0.053(9) 0.033(7) -0.012(6) -0.005(6) 0.007(7)
C22 0.042(7) 0.034(7) 0.045(8) -0.002(6) -0.001(6) 0.004(7)
C23 0.043(7) 0.025(7) 0.045(8) -0.001(6) 0.002(6) 0.006(6)
C24 0.046(8) 0.031(7) 0.056(9) 0.004(6) -0.008(7) -0.003(6)
C25 0.055(9) 0.036(8) 0.058(10) 0.003(7) -0.002(7) 0.002(6)
C26 0.045(8) 0.039(7) 0.051(9) -0.001(6) -0.006(7) 0.003(7)
C27 0.039(8) 0.032(7) 0.056(9) -0.005(6) -0.003(7) 0.007(5)
C28 0.033(7) 0.026(7) 0.041(8) -0.005(6) 0.000(6) 0.010(5)
N1 0.050(7) 0.040(6) 0.034(6) 0.005(5) -0.010(5) 0.006(6)
C29 0.047(9) 0.054(9) 0.051(9) 0.008(8) -0.009(7) -0.002(7)
O11 0.114(11) 0.066(7) 0.045(6) -0.005(6) -0.005(7) -0.001(7)
C30 0.054(10) 0.073(12) 0.066(11) 0.032(9) -0.009(9) -0.004(9)
F1 0.120(9) 0.090(7) 0.080(7) 0.044(6) 0.036(7) 0.022(7)
F2 0.32(2) 0.046(6) 0.103(9) 0.025(6) -0.077(12) -0.024(10)
F3 0.091(9) 0.166(14) 0.157(12) 0.097(11) 0.027(9) 0.062(9)
C31 0.030(6) 0.034(7) 0.033(7) -0.008(6) 0.002(6) -0.003(5)
C32 0.037(7) 0.035(7) 0.051(8) -0.007(7) 0.006(7) 0.000(6)
C33 0.042(8) 0.031(7) 0.062(9) -0.011(7) -0.004(7) 0.002(6)
C34 0.046(8) 0.028(7) 0.045(8) -0.008(6) -0.009(7) 0.001(6)
C35 0.044(8) 0.037(8) 0.055(9) -0.011(7) -0.011(7) 0.003(7)
C36 0.050(9) 0.046(8) 0.055(9) 0.001(7) -0.013(8) -0.007(7)
C37 0.028(7) 0.039(8) 0.064(9) 0.009(7) -0.013(6) 0.002(6)
C38 0.033(6) 0.038(7) 0.049(8) -0.004(6) 0.002(7) 0.000(6)
C39 0.038(7) 0.019(6) 0.036(7) -0.003(6) -0.004(6) -0.005(5)
C40 0.026(6) 0.033(6) 0.027(6) -0.003(5) -0.001(5) -0.006(5)
C41 0.031(7) 0.028(6) 0.033(7) 0.002(5) -0.001(5) 0.000(5)
C42 0.028(6) 0.032(7) 0.032(6) 0.000(6) 0.000(5) 0.002(5)
C43 0.038(7) 0.031(7) 0.035(7) -0.002(6) -0.001(6) 0.001(5)
C44 0.045(8) 0.035(8) 0.044(8) -0.015(6) -0.015(7) 0.012(6)
C45 0.035(7) 0.039(8) 0.037(7) -0.006(6) 0.001(6) 0.001(6)
C46 0.049(9) 0.051(9) 0.029(7) -0.009(6) 0.004(6) -0.002(7)
C47 0.045(8) 0.066(10) 0.038(8) 0.001(7) 0.004(7) 0.003(8)
C48 0.051(9) 0.061(10) 0.037(8) 0.013(7) -0.003(7) -0.008(8)
C49 0.042(8) 0.039(7) 0.035(7) 0.002(6) -0.005(6) 0.004(6)
C50 0.037(7) 0.031(7) 0.035(7) 0.004(6) 0.002(6) 0.002(5)
N2 0.040(6) 0.026(5) 0.032(6) 0.005(4) 0.001(5) 0.005(4)
C51 0.045(8) 0.046(8) 0.035(7) 0.010(6) 0.001(7) 0.013(7)
O12 0.072(7) 0.073(7) 0.058(7) 0.027(6) 0.009(6) 0.037(6)
C52 0.065(11) 0.057(10) 0.056(11) 0.014(8) 0.002(8) 0.009(8)
F4 0.142(11) 0.058(7) 0.146(11) 0.034(7) 0.066(9) -0.009(7)
F5 0.078(7) 0.186(12) 0.040(5) 0.024(6) 0.006(5) 0.034(8)
F6 0.055(5) 0.073(6) 0.054(5) 0.019(5) 0.018(4) 0.010(5)
C53 0.034(7) 0.033(7) 0.026(6) 0.001(5) 0.007(5) 0.000(5)
C54 0.034(7) 0.036(7) 0.032(7) 0.000(6) 0.002(6) 0.008(6)
C55 0.046(9) 0.039(8) 0.042(8) 0.002(6) -0.002(6) 0.011(6)
C56 0.030(7) 0.037(7) 0.035(7) -0.004(6) 0.001(5) 0.007(5)
C57 0.041(8) 0.047(8) 0.035(8) -0.001(6) 0.002(6) 0.005(6)
C58 0.039(8) 0.047(8) 0.044(8) -0.018(7) 0.014(6) 0.003(6)
C59 0.039(7) 0.048(8) 0.040(8) -0.004(6) 0.009(6) -0.003(7)
C60 0.035(7) 0.040(7) 0.032(7) -0.002(6) 0.003(6) 0.000(6)
C61 0.025(6) 0.034(7) 0.029(7) -0.011(5) 0.007(5) 0.001(5)
C62 0.027(6) 0.032(7) 0.038(7) -0.001(6) -0.002(5) 0.004(5)
C63 0.029(6) 0.028(7) 0.038(7) 0.005(6) 0.006(5) 0.002(5)
C64 0.025(7) 0.029(6) 0.042(7) 0.002(6) 0.000(5) 0.006(5)
C65 0.025(6) 0.049(9) 0.038(8) 0.006(6) 0.000(6) 0.002(6)
C66 0.044(8) 0.042(8) 0.039(8) 0.004(6) 0.000(6) 0.009(6)
C67 0.043(8) 0.023(6) 0.036(7) 0.002(5) 0.003(6) 0.002(6)
C68 0.048(8) 0.044(8) 0.032(7) 0.004(6) 0.001(6) 0.005(6)
C69 0.064(10) 0.029(7) 0.039(8) -0.002(6) 0.009(7) -0.001(7)
C70 0.052(9) 0.044(8) 0.033(7) -0.011(6) 0.002(6) -0.010(7)
C71 0.035(7) 0.036(7) 0.036(7) -0.007(6) 0.008(6) 0.004(6)
C72 0.042(7) 0.032(7) 0.022(6) -0.001(5) 0.005(6) 0.005(6)
N3 0.047(6) 0.030(6) 0.038(6) -0.004(5) -0.008(6) -0.008(5)
C73 0.044(8) 0.039(8) 0.047(9) -0.009(7) -0.009(7) 0.000(6)
O13 0.070(7) 0.049(6) 0.035(5) 0.007(5) -0.008(5) 0.008(5)
C74 0.060(10) 0.045(9) 0.060(10) -0.005(8) 0.001(8) -0.004(8)
F7 0.246(15) 0.031(5) 0.098(8) 0.008(5) -0.106(10) -0.004(7)
F8 0.068(7) 0.070(7) 0.128(9) -0.019(6) 0.006(6) -0.025(5)
F9 0.106(8) 0.057(6) 0.069(7) -0.029(5) 0.013(6) 0.000(5)
C75 0.032(7) 0.034(7) 0.030(7) -0.003(5) -0.006(6) 0.001(6)
C76 0.044(8) 0.037(7) 0.031(7) 0.004(6) -0.001(6) 0.008(6)
C77 0.042(8) 0.041(8) 0.042(8) 0.009(6) -0.003(6) 0.006(6)
C78 0.039(8) 0.054(9) 0.030(7) -0.012(6) -0.005(6) 0.014(7)
C79 0.051(9) 0.049(9) 0.046(9) -0.017(7) -0.017(7) 0.010(7)
C80 0.037(7) 0.063(9) 0.042(8) -0.020(7) -0.013(7) 0.015(8)
C81 0.039(8) 0.061(10) 0.044(8) -0.014(7) -0.004(6) -0.010(7)
C82 0.041(8) 0.041(8) 0.042(8) -0.014(6) 0.005(6) -0.001(6)
C83 0.045(8) 0.037(7) 0.031(7) 0.002(6) -0.003(6) 0.000(6)
C84 0.028(7) 0.041(7) 0.029(7) -0.003(5) -0.009(6) -0.002(6)
C85 0.034(6) 0.024(6) 0.031(7) -0.005(5) -0.002(6) 0.001(5)
C86 0.031(7) 0.039(7) 0.034(7) 0.001(6) 0.000(5) 0.001(5)
C87 0.048(8) 0.042(7) 0.037(8) -0.003(6) 0.000(7) 0.004(6)
C88 0.049(8) 0.034(7) 0.043(8) 0.005(6) -0.002(7) -0.001(6)
C89 0.036(7) 0.038(7) 0.033(7) -0.002(6) -0.004(6) -0.007(6)
C90 0.047(8) 0.040(7) 0.042(8) 0.001(6) 0.007(7) 0.002(6)
C91 0.041(8) 0.052(8) 0.039(8) 0.001(7) 0.000(6) -0.012(7)
C92 0.039(7) 0.041(7) 0.042(8) 0.003(7) 0.001(7) -0.007(6)
C93 0.035(7) 0.040(7) 0.032(7) -0.003(6) 0.006(6) -0.012(6)
C94 0.036(7) 0.037(7) 0.025(6) -0.008(6) 0.005(6) 0.002(5)
N4 0.034(6) 0.040(6) 0.035(6) -0.004(5) 0.001(5) 0.003(5)
C95 0.039(7) 0.031(7) 0.035(7) 0.002(5) 0.005(6) 0.007(6)
O14 0.043(5) 0.037(5) 0.047(5) -0.001(4) -0.006(5) 0.002(4)
C96 0.040(8) 0.045(8) 0.051(9) -0.010(7) -0.001(7) 0.002(7)
F10 0.041(5) 0.100(7) 0.062(6) 0.008(5) 0.010(4) 0.012(5)
F11 0.070(6) 0.108(7) 0.051(5) -0.031(5) 0.013(5) -0.035(6)
F12 0.093(7) 0.072(6) 0.051(5) 0.021(5) 0.010(5) 0.014(6)
C97 0.029(7) 0.040(8) 0.074(11) 0.010(7) -0.004(7) 0.003(6)
Cl1 0.058(2) 0.045(2) 0.074(3) 0.0080(19) 0.016(2) 0.0026(17)
Cl2 0.061(2) 0.049(2) 0.066(3) 0.0044(19) 0.004(2) 0.0045(19)
Cl3 0.071(3) 0.043(2) 0.072(3) -0.0078(19) -0.008(2) 0.0091(18)
C98 0.109(18) 0.099(16) 0.115(18) -0.013(14) 0.060(15) -0.004(14)
Cl4 0.138(5) 0.146(6) 0.105(5) -0.044(4) 0.046(4) -0.075(5)
Cl5 0.099(4) 0.102(4) 0.090(4) -0.021(3) 0.005(3) -0.002(3)
Cl6 0.144(6) 0.104(5) 0.160(6) 0.024(4) 0.062(5) 0.030(4)

loop_
_atom_type_symbol
_atom_type_description
_atom_type_scat_dispersion_real
_atom_type_scat_dispersion_imag
_atom_type_scat_source
Rh Rh -1.1178 0.9187 'International Tables Vol C Tables 4.2.6.8 and 6.1.1.4'
Cl Cl 0.1484 0.1585 'International Tables Vol C Tables 4.2.6.8 and 6.1.1.4'
F F 0.0171 0.0103 'International Tables Vol C Tables 4.2.6.8 and 6.1.1.4'
O O 0.0106 0.0060 'International Tables Vol C Tables 4.2.6.8 and 6.1.1.4'
N N 0.0061 0.0033 'International Tables Vol C Tables 4.2.6.8 and 6.1.1.4'
C C 0.0033 0.0016 'International Tables Vol C Tables 4.2.6.8 and 6.1.1.4'
H H 0.0000 0.0000 'International Tables Vol C Tables 4.2.6.8 and 6.1.1.4'

loop_
_geom_angle_atom_site_label_1
_geom_angle_atom_site_label_2
_geom_angle_atom_site_label_3
_geom_angle
_geom_angle_site_symmetry_1
_geom_angle_site_symmetry_3
_geom_angle_publ_flag
O3 Rh1 O7 176.9(3) . . ?
O3 Rh1 O9 90.0(3) . . ?
O7 Rh1 O9 88.6(3) . . ?
O3 Rh1 O5 91.2(3) . . ?
O7 Rh1 O5 89.9(3) . . ?
O9 Rh1 O5 176.0(3) . . ?
O3 Rh1 O1 91.5(3) . . ?
O7 Rh1 O1 91.3(3) . . ?
O9 Rh1 O1 91.1(3) . . ?
O5 Rh1 O1 92.7(3) . . ?
O3 Rh1 Rh2 88.2(2) . . ?
O7 Rh1 Rh2 89.0(2) . . ?
O9 Rh1 Rh2 89.1(2) . . ?
O5 Rh1 Rh2 87.1(2) . . ?
O1 Rh1 Rh2 179.6(2) . . ?
O10 Rh2 O8 88.0(3) . . ?
O10 Rh2 O6 176.9(3) . . ?
O8 Rh2 O6 90.1(3) . . ?
O10 Rh2 O4 90.0(3) . . ?
O8 Rh2 O4 175.5(3) . . ?
O6 Rh2 O4 91.7(3) . . ?
O10 Rh2 O2 90.3(3) . . ?
O8 Rh2 O2 94.2(3) . . ?
O6 Rh2 O2 92.3(3) . . ?
O4 Rh2 O2 89.8(3) . . ?
O10 Rh2 Rh1 87.6(2) . . ?
O8 Rh2 Rh1 87.4(2) . . ?
O6 Rh2 Rh1 89.8(2) . . ?
O4 Rh2 Rh1 88.6(2) . . ?
O2 Rh2 Rh1 177.4(2) . . ?
C1 O1 Rh1 113.3(7) . . ?
O1 C1 C2 110.3(11) . . ?
C3 O2 Rh2 117.1(7) . . ?
O2 C3 C4 113.9(12) . . ?
C5 O3 Rh1 119.5(8) . . ?
O4 C5 O3 125.2(11) . . ?
O4 C5 C9 120.7(11) . . ?
O3 C5 C9 114.1(10) . . ?
C5 O4 Rh2 118.2(8) . . ?
C6 O5 Rh1 118.5(8) . . ?
O6 C6 O5 127.5(12) . . ?
O6 C6 C31 117.5(11) . . ?
O5 C6 C31 114.8(10) . . ?
C6 O6 Rh2 116.7(8) . . ?
C7 O7 Rh1 118.2(8) . . ?
O8 C7 O7 125.4(12) . . ?
O8 C7 C53 118.8(11) . . ?
O7 C7 C53 115.7(10) . . ?
C7 O8 Rh2 120.0(8) . . ?
C8 O9 Rh1 116.6(7) . . ?
O9 C8 O10 127.7(11) . . ?
O9 C8 C75 118.7(11) . . ?
O10 C8 C75 113.6(10) . . ?
C8 O10 Rh2 118.8(7) . . ?
C18 C9 C10 121.7(11) . . ?
C18 C9 C5 122.1(11) . . ?
C10 C9 C5 116.1(10) . . ?
C11 C10 C9 119.4(11) . . ?
C10 C11 C12 121.9(12) . . ?
C17 C12 C13 119.0(12) . . ?
C17 C12 C11 118.6(11) . . ?
C13 C12 C11 122.4(13) . . ?
C14 C13 C12 120.8(14) . . ?
C13 C14 C15 120.7(14) . . ?
C16 C15 C14 121.4(15) . . ?
C15 C16 C17 119.2(14) . . ?
C12 C17 C16 118.7(12) . . ?
C12 C17 C18 119.9(11) . . ?
C16 C17 C18 121.3(12) . . ?
C9 C18 C17 118.5(11) . . ?
C9 C18 C19 123.4(11) . . ?
C17 C18 C19 117.6(10) . . ?
C20 C19 C28 118.9(11) . . ?
C20 C19 C18 118.9(11) . . ?
C28 C19 C18 122.2(11) . . ?
C19 C20 C21 121.4(12) . . ?
C19 C20 N1 119.1(11) . . ?
C21 C20 N1 119.4(11) . . ?
C22 C21 C20 121.5(13) . . ?
C21 C22 C23 118.6(12) . . ?
C22 C23 C28 120.4(11) . . ?
C22 C23 C24 120.8(12) . . ?
C28 C23 C24 118.8(11) . . ?
C25 C24 C23 120.6(12) . . ?
C24 C25 C26 120.5(12) . . ?
C27 C26 C25 120.7(13) . . ?
C26 C27 C28 120.8(12) . . ?
C19 C28 C23 119.1(11) . . ?
C19 C28 C27 122.1(11) . . ?
C23 C28 C27 118.7(11) . . ?
C29 N1 C20 121.5(12) . . ?
O11 C29 N1 127.3(14) . . ?
O11 C29 C30 119.4(14) . . ?
N1 C29 C30 113.2(14) . . ?
F2 C30 F3 104.8(19) . . ?
F2 C30 F1 108.7(15) . . ?
F3 C30 F1 107.0(14) . . ?
F2 C30 C29 113.5(13) . . ?
F3 C30 C29 110.5(14) . . ?
F1 C30 C29 112.0(15) . . ?
C40 C31 C32 121.4(11) . . ?
C40 C31 C6 122.2(10) . . ?
C32 C31 C6 116.4(10) . . ?
C33 C32 C31 120.1(12) . . ?
C32 C33 C34 120.2(12) . . ?
C39 C34 C33 119.3(12) . . ?
C39 C34 C35 119.7(12) . . ?
C33 C34 C35 121.0(12) . . ?
C36 C35 C34 121.0(13) . . ?
C35 C36 C37 119.0(13) . . ?
C38 C37 C36 122.1(12) . . ?
C37 C38 C39 120.5(12) . . ?
C34 C39 C38 117.7(11) . . ?
C34 C39 C40 119.6(11) . . ?
C38 C39 C40 122.7(10) . . ?
C31 C40 C39 119.0(10) . . ?
C31 C40 C41 123.7(10) . . ?
C39 C40 C41 117.3(10) . . ?
C42 C41 C50 118.2(11) . . ?
C42 C41 C40 123.5(11) . . ?
C50 C41 C40 118.2(10) . . ?
C41 C42 C43 122.9(11) . . ?
C41 C42 N2 118.6(10) . . ?
C43 C42 N2 118.5(10) . . ?
C44 C43 C42 119.0(11) . . ?
C43 C44 C45 121.6(12) . . ?
C44 C45 C50 119.4(12) . . ?
C44 C45 C46 122.7(12) . . ?
C50 C45 C46 117.9(12) . . ?
C47 C46 C45 122.0(13) . . ?
C46 C47 C48 119.6(13) . . ?
C49 C48 C47 120.8(13) . . ?
C48 C49 C50 120.3(13) . . ?
C49 C50 C45 119.4(12) . . ?
C49 C50 C41 121.9(11) . . ?
C45 C50 C41 118.7(11) . . ?
C51 N2 C42 126.1(10) . . ?
O12 C51 N2 127.3(13) . . ?
O12 C51 C52 118.3(12) . . ?
N2 C51 C52 114.4(12) . . ?
F5 C52 F4 107.0(14) . . ?
F5 C52 F6 106.7(13) . . ?
F4 C52 F6 106.8(14) . . ?
F5 C52 C51 111.3(13) . . ?
F4 C52 C51 110.5(13) . . ?
F6 C52 C51 114.2(12) . . ?
C62 C53 C54 121.4(11) . . ?
C62 C53 C7 122.2(11) . . ?
C54 C53 C7 116.4(10) . . ?
C55 C54 C53 120.3(12) . . ?
C54 C55 C56 120.8(12) . . ?
C55 C56 C61 119.0(11) . . ?
C55 C56 C57 121.8(11) . . ?
C61 C56 C57 119.2(11) . . ?
C58 C57 C56 120.7(12) . . ?
C57 C58 C59 121.3(12) . . ?
C60 C59 C58 119.7(13) . . ?
C59 C60 C61 120.9(12) . . ?
C60 C61 C56 118.2(10) . . ?
C60 C61 C62 122.6(11) . . ?
C56 C61 C62 119.3(11) . . ?
C53 C62 C61 119.2(11) . . ?
C53 C62 C63 123.6(11) . . ?
C61 C62 C63 117.2(11) . . ?
C64 C63 C72 119.7(11) . . ?
C64 C63 C62 119.7(11) . . ?
C72 C63 C62 120.6(11) . . ?
C63 C64 C65 121.1(11) . . ?
C63 C64 N3 119.9(10) . . ?
C65 C64 N3 118.9(10) . . ?
C66 C65 C64 120.0(12) . . ?
C65 C66 C67 120.7(12) . . ?
C66 C67 C68 122.7(12) . . ?
C66 C67 C72 120.0(11) . . ?
C68 C67 C72 117.3(11) . . ?
C69 C68 C67 121.5(12) . . ?
C68 C69 C70 120.7(12) . . ?
C71 C70 C69 120.0(13) . . ?
C70 C71 C72 121.4(12) . . ?
C71 C72 C63 122.5(11) . . ?
C71 C72 C67 119.2(11) . . ?
C63 C72 C67 118.3(11) . . ?
C73 N3 C64 121.3(11) . . ?
O13 C73 N3 128.4(13) . . ?
O13 C73 C74 118.6(13) . . ?
N3 C73 C74 113.0(12) . . ?
F7 C74 F9 110.7(14) . . ?
F7 C74 F8 108.9(15) . . ?
F9 C74 F8 103.0(13) . . ?
F7 C74 C73 115.3(13) . . ?
F9 C74 C73 111.4(13) . . ?
F8 C74 C73 106.5(12) . . ?
C84 C75 C76 121.5(11) . . ?
C84 C75 C8 124.3(10) . . ?
C76 C75 C8 114.1(11) . . ?
C77 C76 C75 120.2(12) . . ?
C76 C77 C78 121.6(12) . . ?
C77 C78 C79 123.3(13) . . ?
C77 C78 C83 118.9(12) . . ?
C79 C78 C83 117.8(13) . . ?
C80 C79 C78 121.4(14) . . ?
C79 C80 C81 122.1(13) . . ?
C82 C81 C80 119.6(14) . . ?
C81 C82 C83 120.3(13) . . ?
C82 C83 C84 121.7(11) . . ?
C82 C83 C78 118.7(12) . . ?
C84 C83 C78 119.6(11) . . ?
C75 C84 C83 118.1(11) . . ?
C75 C84 C85 124.4(10) . . ?
C83 C84 C85 117.5(11) . . ?
C86 C85 C94 117.5(10) . . ?
C86 C85 C84 119.8(11) . . ?
C94 C85 C84 122.4(10) . . ?
C85 C86 C87 123.3(11) . . ?
C85 C86 N4 117.6(10) . . ?
C87 C86 N4 119.1(11) . . ?
C88 C87 C86 118.1(12) . . ?
C87 C88 C89 121.8(12) . . ?
C94 C89 C88 118.8(11) . . ?
C94 C89 C90 119.9(11) . . ?
C88 C89 C90 121.3(12) . . ?
C91 C90 C89 121.0(13) . . ?
C90 C91 C92 119.3(13) . . ?
C93 C92 C91 120.2(12) . . ?
C92 C93 C94 121.7(12) . . ?
C89 C94 C85 120.5(11) . . ?
C89 C94 C93 117.9(11) . . ?
C85 C94 C93 121.5(11) . . ?
C95 N4 C86 125.1(10) . . ?
O14 C95 N4 127.5(12) . . ?
O14 C95 C96 119.7(12) . . ?
N4 C95 C96 112.8(11) . . ?
F10 C96 F11 110.7(11) . . ?
F10 C96 F12 106.3(12) . . ?
F11 C96 F12 104.8(12) . . ?
F10 C96 C95 111.9(11) . . ?
F11 C96 C95 113.4(12) . . ?
F12 C96 C95 109.2(10) . . ?
Cl3 C97 Cl1 110.4(7) . . ?
Cl3 C97 Cl2 109.6(7) . . ?
Cl1 C97 Cl2 110.6(8) . . ?
Cl4 C98 Cl5 110.9(13) . . ?
Cl4 C98 Cl6 110.5(11) . . ?
Cl5 C98 Cl6 107.9(13) . . ?

loop_
_geom_bond_atom_site_label_1
_geom_bond_atom_site_label_2
_geom_bond_distance
_geom_bond_site_symmetry_2
_geom_bond_publ_flag
Rh1 O3 2.015(8) . ?
Rh1 O7 2.021(8) . ?
Rh1 O9 2.039(8) . ?
Rh1 O5 2.040(8) . ?
Rh1 O1 2.299(8) . ?
Rh1 Rh2 2.3856(13) . ?
Rh2 O10 2.022(8) . ?
Rh2 O8 2.029(8) . ?
Rh2 O6 2.030(8) . ?
Rh2 O4 2.047(8) . ?
Rh2 O2 2.317(8) . ?
O1 C1 1.436(15) . ?
C1 C2 1.543(17) . ?
O2 C3 1.441(15) . ?
C3 C4 1.504(19) . ?
O3 C5 1.295(14) . ?
C5 O4 1.261(14) . ?
C5 C9 1.493(16) . ?
O5 C6 1.278(15) . ?
C6 O6 1.258(14) . ?
C6 C31 1.526(16) . ?
O7 C7 1.282(14) . ?
C7 O8 1.257(14) . ?
C7 C53 1.511(17) . ?
O9 C8 1.260(14) . ?
C8 O10 1.269(14) . ?
C8 C75 1.528(16) . ?
C9 C18 1.372(16) . ?
C9 C10 1.429(16) . ?
C10 C11 1.345(17) . ?
C11 C12 1.427(17) . ?
C12 C17 1.407(18) . ?
C12 C13 1.415(18) . ?
C13 C14 1.35(2) . ?
C14 C15 1.38(2) . ?
C15 C16 1.372(19) . ?
C16 C17 1.435(17) . ?
C17 C18 1.446(16) . ?
C18 C19 1.485(16) . ?
C19 C20 1.371(17) . ?
C19 C28 1.413(16) . ?
C20 C21 1.394(18) . ?
C20 N1 1.442(15) . ?
C21 C22 1.368(18) . ?
C22 C23 1.407(17) . ?
C23 C28 1.424(17) . ?
C23 C24 1.434(17) . ?
C24 C25 1.379(18) . ?
C25 C26 1.405(18) . ?
C26 C27 1.372(16) . ?
C27 C28 1.435(16) . ?
N1 C29 1.337(16) . ?
C29 O11 1.204(17) . ?
C29 C30 1.54(2) . ?
C30 F2 1.276(19) . ?
C30 F3 1.315(19) . ?
C30 F1 1.315(18) . ?
C31 C40 1.371(15) . ?
C31 C32 1.412(16) . ?
C32 C33 1.377(17) . ?
C33 C34 1.420(17) . ?
C34 C39 1.415(16) . ?
C34 C35 1.422(18) . ?
C35 C36 1.354(19) . ?
C36 C37 1.399(18) . ?
C37 C38 1.360(17) . ?
C38 C39 1.417(16) . ?
C39 C40 1.438(15) . ?
C40 C41 1.496(16) . ?
C41 C42 1.359(16) . ?
C41 C50 1.451(17) . ?
C42 C43 1.410(16) . ?
C42 N2 1.433(14) . ?
C43 C44 1.362(18) . ?
C44 C45 1.396(18) . ?
C45 C50 1.425(17) . ?
C45 C46 1.432(17) . ?
C46 C47 1.358(19) . ?
C47 C48 1.412(19) . ?
C48 C49 1.380(17) . ?
C49 C50 1.417(16) . ?
N2 C51 1.327(14) . ?
C51 O12 1.210(15) . ?
C51 C52 1.53(2) . ?
C52 F5 1.329(18) . ?
C52 F4 1.330(18) . ?
C52 F6 1.333(17) . ?
C53 C62 1.370(16) . ?
C53 C54 1.416(16) . ?
C54 C55 1.358(17) . ?
C55 C56 1.423(17) . ?
C56 C61 1.424(16) . ?
C56 C57 1.433(16) . ?
C57 C58 1.337(18) . ?
C58 C59 1.409(18) . ?
C59 C60 1.386(17) . ?
C60 C61 1.416(17) . ?
C61 C62 1.436(16) . ?
C62 C63 1.505(16) . ?
C63 C64 1.381(15) . ?
C63 C72 1.420(17) . ?
C64 C65 1.421(16) . ?
C64 N3 1.438(15) . ?
C65 C66 1.365(18) . ?
C66 C67 1.397(17) . ?
C67 C68 1.421(17) . ?
C67 C72 1.446(16) . ?
C68 C69 1.368(19) . ?
C69 C70 1.401(18) . ?
C70 C71 1.368(17) . ?
C71 C72 1.406(17) . ?
N3 C73 1.341(16) . ?
C73 O13 1.202(16) . ?
C73 C74 1.556(19) . ?
C74 F7 1.262(17) . ?
C74 F9 1.313(17) . ?
C74 F8 1.361(18) . ?
C75 C84 1.363(16) . ?
C75 C76 1.429(16) . ?
C76 C77 1.358(17) . ?
C77 C78 1.378(18) . ?
C78 C79 1.423(18) . ?
C78 C83 1.445(18) . ?
C79 C80 1.33(2) . ?
C80 C81 1.410(19) . ?
C81 C82 1.376(18) . ?
C82 C83 1.434(18) . ?
C83 C84 1.444(16) . ?
C84 C85 1.486(16) . ?
C85 C86 1.381(15) . ?
C85 C94 1.425(16) . ?
C86 C87 1.411(17) . ?
C86 N4 1.447(15) . ?
C87 C88 1.362(17) . ?
C88 C89 1.419(17) . ?
C89 C94 1.403(17) . ?
C89 C90 1.434(17) . ?
C90 C91 1.356(18) . ?
C91 C92 1.439(18) . ?
C92 C93 1.359(17) . ?
C93 C94 1.427(16) . ?
N4 C95 1.352(16) . ?
C95 O14 1.212(14) . ?
C95 C96 1.532(18) . ?
C96 F10 1.309(16) . ?
C96 F11 1.316(15) . ?
C96 F12 1.358(15) . ?
C97 Cl3 1.747(13) . ?
C97 Cl1 1.763(13) . ?
C97 Cl2 1.768(15) . ?
C98 Cl4 1.74(2) . ?
C98 Cl5 1.78(2) . ?
C98 Cl6 1.79(2) . ?

loop_
_geom_torsion_atom_site_label_1
_geom_torsion_atom_site_label_2
_geom_torsion_atom_site_label_3
_geom_torsion_atom_site_label_4
_geom_torsion
_geom_torsion_site_symmetry_1
_geom_torsion_site_symmetry_2
_geom_torsion_site_symmetry_3
_geom_torsion_site_symmetry_4
_geom_torsion_publ_flag
Rh1 O1 C1 C2 170.2(8) . . . . ?
Rh2 O2 C3 C4 89.4(12) . . . . ?
Rh1 O3 C5 O4 -6.9(16) . . . . ?
Rh1 O3 C5 C9 173.1(7) . . . . ?
O3 C5 O4 Rh2 7.2(16) . . . . ?
C9 C5 O4 Rh2 -172.8(8) . . . . ?
Rh1 O5 C6 O6 8.7(16) . . . . ?
Rh1 O5 C6 C31 -177.8(7) . . . . ?
O5 C6 O6 Rh2 -7.8(16) . . . . ?
C31 C6 O6 Rh2 178.9(7) . . . . ?
Rh1 O7 C7 O8 2.6(16) . . . . ?
Rh1 O7 C7 C53 -178.2(8) . . . . ?
O7 C7 O8 Rh2 -1.6(16) . . . . ?
C53 C7 O8 Rh2 179.2(8) . . . . ?
Rh1 O9 C8 O10 -5.1(15) . . . . ?
Rh1 O9 C8 C75 174.2(8) . . . . ?
O9 C8 O10 Rh2 5.6(16) . . . . ?
C75 C8 O10 Rh2 -173.8(7) . . . . ?
O4 C5 C9 C18 -54.5(16) . . . . ?
O3 C5 C9 C18 125.5(12) . . . . ?
O4 C5 C9 C10 130.5(12) . . . . ?
O3 C5 C9 C10 -49.5(15) . . . . ?
C18 C9 C10 C11 0.3(19) . . . . ?
C5 C9 C10 C11 175.4(11) . . . . ?
C9 C10 C11 C12 -2(2) . . . . ?
C10 C11 C12 C17 3(2) . . . . ?
C10 C11 C12 C13 -178.3(14) . . . . ?
C17 C12 C13 C14 -1(2) . . . . ?
C11 C12 C13 C14 -179.8(15) . . . . ?
C12 C13 C14 C15 2(3) . . . . ?
C13 C14 C15 C16 -3(3) . . . . ?
C14 C15 C16 C17 3(3) . . . . ?
C13 C12 C17 C16 1(2) . . . . ?
C11 C12 C17 C16 -180.0(12) . . . . ?
C13 C12 C17 C18 178.4(13) . . . . ?
C11 C12 C17 C18 -2.9(19) . . . . ?
C15 C16 C17 C12 -2(2) . . . . ?
C15 C16 C17 C18 -179.3(14) . . . . ?
C10 C9 C18 C17 -0.2(17) . . . . ?
C5 C9 C18 C17 -175.0(11) . . . . ?
C10 C9 C18 C19 171.3(11) . . . . ?
C5 C9 C18 C19 -3.5(18) . . . . ?
C12 C17 C18 C9 1.6(18) . . . . ?
C16 C17 C18 C9 178.6(12) . . . . ?
C12 C17 C18 C19 -170.4(12) . . . . ?
C16 C17 C18 C19 6.5(18) . . . . ?
C9 C18 C19 C20 -86.7(15) . . . . ?
C17 C18 C19 C20 84.8(15) . . . . ?
C9 C18 C19 C28 96.3(15) . . . . ?
C17 C18 C19 C28 -92.1(14) . . . . ?
C28 C19 C20 C21 -0.8(19) . . . . ?
C18 C19 C20 C21 -177.8(11) . . . . ?
C28 C19 C20 N1 177.8(11) . . . . ?
C18 C19 C20 N1 0.8(18) . . . . ?
C19 C20 C21 C22 1(2) . . . . ?
N1 C20 C21 C22 -177.1(11) . . . . ?
C20 C21 C22 C23 -0.3(19) . . . . ?
C21 C22 C23 C28 -1.4(18) . . . . ?
C21 C22 C23 C24 179.6(12) . . . . ?
C22 C23 C24 C25 -178.9(12) . . . . ?
C28 C23 C24 C25 2.1(19) . . . . ?
C23 C24 C25 C26 -1(2) . . . . ?
C24 C25 C26 C27 0(2) . . . . ?
C25 C26 C27 C28 0(2) . . . . ?
C20 C19 C28 C23 -1.0(18) . . . . ?
C18 C19 C28 C23 176.0(11) . . . . ?
C20 C19 C28 C27 -178.1(12) . . . . ?
C18 C19 C28 C27 -1.1(18) . . . . ?
C22 C23 C28 C19 2.1(18) . . . . ?
C24 C23 C28 C19 -179.0(11) . . . . ?
C22 C23 C28 C27 179.3(11) . . . . ?
C24 C23 C28 C27 -1.8(18) . . . . ?
C26 C27 C28 C19 177.6(12) . . . . ?
C26 C27 C28 C23 0.5(19) . . . . ?
C19 C20 N1 C29 -116.0(14) . . . . ?
C21 C20 N1 C29 62.7(17) . . . . ?
C20 N1 C29 O11 -2(2) . . . . ?
C20 N1 C29 C30 178.0(12) . . . . ?
O11 C29 C30 F2 150.3(18) . . . . ?
N1 C29 C30 F2 -30(2) . . . . ?
O11 C29 C30 F3 -92(2) . . . . ?
N1 C29 C30 F3 87.4(18) . . . . ?
O11 C29 C30 F1 27(2) . . . . ?
N1 C29 C30 F1 -153.5(14) . . . . ?
O6 C6 C31 C40 -133.6(12) . . . . ?
O5 C6 C31 C40 52.2(16) . . . . ?
O6 C6 C31 C32 44.4(16) . . . . ?
O5 C6 C31 C32 -129.8(12) . . . . ?
C40 C31 C32 C33 -7(2) . . . . ?
C6 C31 C32 C33 174.5(12) . . . . ?
C31 C32 C33 C34 3(2) . . . . ?
C32 C33 C34 C39 3(2) . . . . ?
C32 C33 C34 C35 -178.5(13) . . . . ?
C39 C34 C35 C36 1(2) . . . . ?
C33 C34 C35 C36 -178.4(14) . . . . ?
C34 C35 C36 C37 1(2) . . . . ?
C35 C36 C37 C38 -1(2) . . . . ?
C36 C37 C38 C39 -1(2) . . . . ?
C33 C34 C39 C38 177.3(12) . . . . ?
C35 C34 C39 C38 -1.7(18) . . . . ?
C33 C34 C39 C40 -4.3(18) . . . . ?
C35 C34 C39 C40 176.7(12) . . . . ?
C37 C38 C39 C34 1.7(18) . . . . ?
C37 C38 C39 C40 -176.6(12) . . . . ?
C32 C31 C40 C39 5.6(19) . . . . ?
C6 C31 C40 C39 -176.5(11) . . . . ?
C32 C31 C40 C41 -172.5(11) . . . . ?
C6 C31 C40 C41 5.4(19) . . . . ?
C34 C39 C40 C31 0.3(18) . . . . ?
C38 C39 C40 C31 178.7(12) . . . . ?
C34 C39 C40 C41 178.5(11) . . . . ?
C38 C39 C40 C41 -3.1(17) . . . . ?
C31 C40 C41 C42 -83.6(16) . . . . ?
C39 C40 C41 C42 98.3(14) . . . . ?
C31 C40 C41 C50 100.5(14) . . . . ?
C39 C40 C41 C50 -77.6(14) . . . . ?
C50 C41 C42 C43 2.6(17) . . . . ?
C40 C41 C42 C43 -173.3(11) . . . . ?
C50 C41 C42 N2 -175.3(10) . . . . ?
C40 C41 C42 N2 8.8(17) . . . . ?
C41 C42 C43 C44 -0.3(18) . . . . ?
N2 C42 C43 C44 177.6(10) . . . . ?
C42 C43 C44 C45 -1.4(18) . . . . ?
C43 C44 C45 C50 0.7(19) . . . . ?
C43 C44 C45 C46 -179.6(12) . . . . ?
C44 C45 C46 C47 179.7(13) . . . . ?
C50 C45 C46 C47 -1(2) . . . . ?
C45 C46 C47 C48 0(2) . . . . ?
C46 C47 C48 C49 1(2) . . . . ?
C47 C48 C49 C50 0(2) . . . . ?
C48 C49 C50 C45 -0.5(19) . . . . ?
C48 C49 C50 C41 178.6(12) . . . . ?
C44 C45 C50 C49 -179.3(12) . . . . ?
C46 C45 C50 C49 1.0(18) . . . . ?
C44 C45 C50 C41 1.6(18) . . . . ?
C46 C45 C50 C41 -178.1(11) . . . . ?
C42 C41 C50 C49 177.8(12) . . . . ?
C40 C41 C50 C49 -6.2(17) . . . . ?
C42 C41 C50 C45 -3.2(17) . . . . ?
C40 C41 C50 C45 172.9(11) . . . . ?
C41 C42 N2 C51 -142.9(13) . . . . ?
C43 C42 N2 C51 39.1(16) . . . . ?
C42 N2 C51 O12 6(2) . . . . ?
C42 N2 C51 C52 -174.4(11) . . . . ?
O12 C51 C52 F5 62.6(19) . . . . ?
N2 C51 C52 F5 -117.0(14) . . . . ?
O12 C51 C52 F4 -56(2) . . . . ?
N2 C51 C52 F4 124.4(14) . . . . ?
O12 C51 C52 F6 -176.6(14) . . . . ?
N2 C51 C52 F6 3.9(19) . . . . ?
O8 C7 C53 C62 -14.9(18) . . . . ?
O7 C7 C53 C62 165.8(11) . . . . ?
O8 C7 C53 C54 166.8(11) . . . . ?
O7 C7 C53 C54 -12.5(16) . . . . ?
C62 C53 C54 C55 2.3(19) . . . . ?
C7 C53 C54 C55 -179.3(11) . . . . ?
C53 C54 C55 C56 -1.6(19) . . . . ?
C54 C55 C56 C61 0.6(19) . . . . ?
C54 C55 C56 C57 179.8(12) . . . . ?
C55 C56 C57 C58 179.8(12) . . . . ?
C61 C56 C57 C58 -1.0(19) . . . . ?
C56 C57 C58 C59 0(2) . . . . ?
C57 C58 C59 C60 0(2) . . . . ?
C58 C59 C60 C61 -0.2(19) . . . . ?
C59 C60 C61 C56 -0.3(18) . . . . ?
C59 C60 C61 C62 -180.0(12) . . . . ?
C55 C56 C61 C60 -179.8(11) . . . . ?
C57 C56 C61 C60 0.9(17) . . . . ?
C55 C56 C61 C62 -0.1(17) . . . . ?
C57 C56 C61 C62 -179.4(11) . . . . ?
C54 C53 C62 C61 -1.9(18) . . . . ?
C7 C53 C62 C61 179.9(11) . . . . ?
C54 C53 C62 C63 178.1(11) . . . . ?
C7 C53 C62 C63 -0.1(19) . . . . ?
C60 C61 C62 C53 -179.5(12) . . . . ?
C56 C61 C62 C53 0.8(17) . . . . ?
C60 C61 C62 C63 0.4(17) . . . . ?
C56 C61 C62 C63 -179.2(10) . . . . ?
C53 C62 C63 C64 -95.0(15) . . . . ?
C61 C62 C63 C64 85.0(14) . . . . ?
C53 C62 C63 C72 87.0(15) . . . . ?
C61 C62 C63 C72 -93.0(14) . . . . ?
C72 C63 C64 C65 -4.2(18) . . . . ?
C62 C63 C64 C65 177.8(11) . . . . ?
C72 C63 C64 N3 176.7(10) . . . . ?
C62 C63 C64 N3 -1.3(17) . . . . ?
C63 C64 C65 C66 2.0(19) . . . . ?
N3 C64 C65 C66 -178.9(11) . . . . ?
C64 C65 C66 C67 2.7(19) . . . . ?
C65 C66 C67 C68 175.6(12) . . . . ?
C65 C66 C67 C72 -5.0(19) . . . . ?
C66 C67 C68 C69 178.9(12) . . . . ?
C72 C67 C68 C69 -0.5(18) . . . . ?
C67 C68 C69 C70 -2(2) . . . . ?
C68 C69 C70 C71 3(2) . . . . ?
C69 C70 C71 C72 -2.0(19) . . . . ?
C70 C71 C72 C63 179.1(12) . . . . ?
C70 C71 C72 C67 0.0(18) . . . . ?
C64 C63 C72 C71 -177.3(11) . . . . ?
C62 C63 C72 C71 0.7(18) . . . . ?
C64 C63 C72 C67 1.8(17) . . . . ?
C62 C63 C72 C67 179.8(11) . . . . ?
C66 C67 C72 C71 -178.1(11) . . . . ?
C68 C67 C72 C71 1.3(17) . . . . ?
C66 C67 C72 C63 2.7(17) . . . . ?
C68 C67 C72 C63 -177.9(11) . . . . ?
C63 C64 N3 C73 -127.5(13) . . . . ?
C65 C64 N3 C73 53.4(17) . . . . ?
C64 N3 C73 O13 1(2) . . . . ?
C64 N3 C73 C74 -179.0(11) . . . . ?
O13 C73 C74 F7 163.1(15) . . . . ?
N3 C73 C74 F7 -16(2) . . . . ?
O13 C73 C74 F9 35.8(19) . . . . ?
N3 C73 C74 F9 -143.8(13) . . . . ?
O13 C73 C74 F8 -75.9(18) . . . . ?
N3 C73 C74 F8 104.5(14) . . . . ?
O9 C8 C75 C84 31.5(17) . . . . ?
O10 C8 C75 C84 -149.1(12) . . . . ?
O9 C8 C75 C76 -150.9(11) . . . . ?
O10 C8 C75 C76 28.5(14) . . . . ?
C84 C75 C76 C77 0.1(19) . . . . ?
C8 C75 C76 C77 -177.6(11) . . . . ?
C75 C76 C77 C78 3.1(19) . . . . ?
C76 C77 C78 C79 177.6(12) . . . . ?
C76 C77 C78 C83 -4.9(19) . . . . ?
C77 C78 C79 C80 178.5(13) . . . . ?
C83 C78 C79 C80 1(2) . . . . ?
C78 C79 C80 C81 0(2) . . . . ?
C79 C80 C81 C82 -1(2) . . . . ?
C80 C81 C82 C83 1.1(19) . . . . ?
C81 C82 C83 C84 177.8(12) . . . . ?
C81 C82 C83 C78 0.0(18) . . . . ?
C77 C78 C83 C82 -178.6(12) . . . . ?
C79 C78 C83 C82 -1.0(18) . . . . ?
C77 C78 C83 C84 3.5(18) . . . . ?
C79 C78 C83 C84 -178.9(12) . . . . ?
C76 C75 C84 C83 -1.4(18) . . . . ?
C8 C75 C84 C83 176.0(11) . . . . ?
C76 C75 C84 C85 177.8(11) . . . . ?
C8 C75 C84 C85 -4.8(19) . . . . ?
C82 C83 C84 C75 -178.2(12) . . . . ?
C78 C83 C84 C75 -0.4(18) . . . . ?
C82 C83 C84 C85 2.5(17) . . . . ?
C78 C83 C84 C85 -179.6(11) . . . . ?
C75 C84 C85 C86 -81.9(15) . . . . ?
C83 C84 C85 C86 97.3(14) . . . . ?
C75 C84 C85 C94 103.7(15) . . . . ?
C83 C84 C85 C94 -77.1(14) . . . . ?
C94 C85 C86 C87 -0.5(18) . . . . ?
C84 C85 C86 C87 -175.1(11) . . . . ?
C94 C85 C86 N4 179.5(10) . . . . ?
C84 C85 C86 N4 4.9(16) . . . . ?
C85 C86 C87 C88 0.6(19) . . . . ?
N4 C86 C87 C88 -179.5(11) . . . . ?
C86 C87 C88 C89 -1.7(19) . . . . ?
C87 C88 C89 C94 2.7(18) . . . . ?
C87 C88 C89 C90 -179.2(12) . . . . ?
C94 C89 C90 C91 0.1(19) . . . . ?
C88 C89 C90 C91 -178.0(12) . . . . ?
C89 C90 C91 C92 -0.4(19) . . . . ?
C90 C91 C92 C93 0.3(19) . . . . ?
C91 C92 C93 C94 0.1(18) . . . . ?
C88 C89 C94 C85 -2.6(17) . . . . ?
C90 C89 C94 C85 179.2(11) . . . . ?
C88 C89 C94 C93 178.4(11) . . . . ?
C90 C89 C94 C93 0.3(17) . . . . ?
C86 C85 C94 C89 1.6(17) . . . . ?
C84 C85 C94 C89 176.0(11) . . . . ?
C86 C85 C94 C93 -179.5(11) . . . . ?
C84 C85 C94 C93 -5.1(17) . . . . ?
C92 C93 C94 C89 -0.4(18) . . . . ?
C92 C93 C94 C85 -179.3(11) . . . . ?
C85 C86 N4 C95 128.6(12) . . . . ?
C87 C86 N4 C95 -51.4(17) . . . . ?
C86 N4 C95 O14 11(2) . . . . ?
C86 N4 C95 C96 -168.6(11) . . . . ?
O14 C95 C96 F10 13.9(17) . . . . ?
N4 C95 C96 F10 -166.3(11) . . . . ?
O14 C95 C96 F11 139.9(12) . . . . ?
N4 C95 C96 F11 -40.2(16) . . . . ?
O14 C95 C96 F12 -103.6(14) . . . . ?
N4 C95 C96 F12 76.3(14) . . . . ?
